data_1506729
loop_
_publ_author_name
'Dimopoulos, Paschalis'
'George, Jonathan'
'Tocher, Derek A.'
'Manaviazar, Soraya'
'Hale, Karl J.'

_publ_section_title
;
 Mechanistic studies on the O-directed free-radical hydrostannation of
 disubstituted acetylenes with Ph3SnH and Et3B and on the iodination of
 allylically oxygenated alpha-triphenylstannylalkenes.
;
_journal_issue 24
_journal_name_full 'Organic letters'
_journal_page_first 5377
_journal_page_last 5380
_journal_paper_doi 10.1021/ol051937d
_journal_volume 7
_journal_year 2005
_chemical_formula_sum 'C36 H34 O2 Sn'
_chemical_formula_weight 617.32
_chemical_name_systematic
;
 ?
;
_space_group_IT_number 14
_symmetry_cell_setting monoclinic
_symmetry_space_group_name_Hall '-P 2ybc'
_symmetry_space_group_name_H-M 'P 1 21/c 1'
_atom_sites_solution_hydrogens geom
_atom_sites_solution_primary direct
_atom_sites_solution_secondary difmap
_audit_creation_method SHELXL-97
_cell_angle_alpha 90.00
_cell_angle_beta 91.547(2)
_cell_angle_gamma 90.00
_cell_formula_units_Z 4
_cell_length_a 19.425(2)
_cell_length_b 13.9918(15)
_cell_length_c 11.2789(12)
_cell_measurement_temperature 298(2)
_cell_volume 3064.4(6)
_computing_cell_refinement 'Bruker SAINT'
_computing_data_collection 'Bruker SMART'
_computing_data_reduction 'Bruker SAINT'
_computing_structure_refinement 'SHELXL-97 (Sheldrick, 1997)'
_computing_structure_solution 'SHELXS-97 (Sheldrick, 1990)'
_diffrn_ambient_temperature 298(2)
_diffrn_measured_fraction_theta_full 0.992
_diffrn_measured_fraction_theta_max 0.939
_diffrn_measurement_device_type 'Bruker SMART APEX diffractometer'
_diffrn_measurement_method '\w rotation with narrow frames'
_diffrn_radiation_monochromator graphite
_diffrn_radiation_source 'fine-focus sealed tube'
_diffrn_radiation_type MoK\a
_diffrn_radiation_wavelength 0.71073
_diffrn_reflns_av_R_equivalents 0.0166
_diffrn_reflns_av_sigmaI/netI 0.0233
_diffrn_reflns_limit_h_max 24
_diffrn_reflns_limit_h_min -19
_diffrn_reflns_limit_k_max 18
_diffrn_reflns_limit_k_min -17
_diffrn_reflns_limit_l_max 15
_diffrn_reflns_limit_l_min -15
_diffrn_reflns_number 17753
_diffrn_reflns_theta_full 26.00
_diffrn_reflns_theta_max 28.30
_diffrn_reflns_theta_min 1.05
_diffrn_standards_number 0
_exptl_absorpt_coefficient_mu 0.863
_exptl_absorpt_correction_T_max 0.9035
_exptl_absorpt_correction_T_min 0.7580
_exptl_absorpt_correction_type multi-scan
_exptl_crystal_colour colourless
_exptl_crystal_density_diffrn 1.338
_exptl_crystal_density_method 'not measured'
_exptl_crystal_description block
_exptl_crystal_F_000 1264
_exptl_crystal_size_max 0.34
_exptl_crystal_size_mid 0.30
_exptl_crystal_size_min 0.12
_refine_diff_density_max 0.697
_refine_diff_density_min -0.157
_refine_diff_density_rms 0.052
_refine_ls_extinction_method none
_refine_ls_goodness_of_fit_ref 0.985
_refine_ls_hydrogen_treatment riding
_refine_ls_matrix_type full
_refine_ls_number_parameters 352
_refine_ls_number_reflns 7146
_refine_ls_number_restraints 0
_refine_ls_restrained_S_all 0.985
_refine_ls_R_factor_all 0.0452
_refine_ls_R_factor_gt 0.0334
_refine_ls_shift/su_max 0.003
_refine_ls_shift/su_mean 0.000
_refine_ls_structure_factor_coef Fsqd
_refine_ls_weighting_details 'calc w=1/[\s^2^(Fo^2^)+(0.0513P)^2^+0.2487P] where P=(Fo^2^+2Fc^2^)/3'
_refine_ls_weighting_scheme calc
_refine_ls_wR_factor_gt 0.0813
_refine_ls_wR_factor_ref 0.0883
_reflns_number_gt 5696
_reflns_number_total 7146
_reflns_threshold_expression I>2\s(I)
_cod_data_source_file ol051937dsi20051010_114456.cif
_cod_data_source_block HALEOL3XRAY36
_cod_original_cell_volume 3064.3(6)
_cod_original_sg_symbol_H-M P2(1)/c
_cod_database_code 1506729

loop_
_symmetry_equiv_pos_as_xyz
'x, y, z'
'-x, y+1/2, -z+1/2'
'-x, -y, -z'
'x, -y-1/2, z-1/2'

loop_
_atom_site_label
_atom_site_type_symbol
_atom_site_fract_x
_atom_site_fract_y
_atom_site_fract_z
_atom_site_U_iso_or_equiv
_atom_site_adp_type
_atom_site_occupancy
_atom_site_symmetry_multiplicity
_atom_site_calc_flag
_atom_site_refinement_flags
Sn1 Sn 0.271500(7) 0.555447(11) 0.526438(13) 0.05740(7) Uani 1 1 d .
O1 O 0.12416(10) 0.45166(12) 0.61432(18) 0.0786(5) Uani 1 1 d .
O2 O 0.06093(12) 0.39433(19) 1.15264(19) 0.1051(7) Uani 1 1 d .
C1 C 0.20786(14) 0.44038(18) 0.4581(2) 0.0688(6) Uani 1 1 d .
C2 C 0.22987(14) 0.37206(19) 0.3855(2) 0.0767(7) Uani 1 1 d .
H2A H 0.1968 0.3270 0.3630 0.092 Uiso 1 1 calc R
C3 C 0.29782(14) 0.35707(16) 0.3360(2) 0.0684(6) Uani 1 1 d .
C4 C 0.35828(15) 0.3689(2) 0.4006(3) 0.0809(7) Uani 1 1 d .
H4A H 0.3571 0.3822 0.4813 0.097 Uiso 1 1 calc R
C5 C 0.42060(17) 0.3611(3) 0.3461(4) 0.1037(10) Uani 1 1 d .
H5A H 0.4612 0.3701 0.3904 0.124 Uiso 1 1 calc R
C6 C 0.4238(2) 0.3404(2) 0.2292(4) 0.1142(13) Uani 1 1 d .
H6A H 0.4662 0.3373 0.1930 0.137 Uiso 1 1 calc R
C7 C 0.3656(2) 0.3243(2) 0.1658(3) 0.1026(11) Uani 1 1 d .
H7A H 0.3679 0.3077 0.0861 0.123 Uiso 1 1 calc R
C8 C 0.30250(17) 0.3321(2) 0.2172(3) 0.0856(8) Uani 1 1 d .
H8A H 0.2626 0.3206 0.1721 0.103 Uiso 1 1 calc R
C9 C 0.13260(15) 0.4438(2) 0.4891(3) 0.0836(8) Uani 1 1 d .
H9A H 0.1107 0.3844 0.4619 0.100 Uiso 1 1 calc R
C10 C 0.09449(14) 0.5269(3) 0.4313(3) 0.0977(9) Uani 1 1 d .
H10A H 0.0470 0.5252 0.4530 0.147 Uiso 1 1 calc R
H10B H 0.0974 0.5221 0.3467 0.147 Uiso 1 1 calc R
H10C H 0.1149 0.5859 0.4576 0.147 Uiso 1 1 calc R
C11 C 0.1412(2) 0.3657(2) 0.6769(3) 0.1030(10) Uani 1 1 d .
H11A H 0.1905 0.3551 0.6753 0.124 Uiso 1 1 calc R
H11B H 0.1184 0.3119 0.6383 0.124 Uiso 1 1 calc R
C12 C 0.11915(15) 0.37243(19) 0.8024(3) 0.0807(8) Uani 1 1 d .
C13 C 0.16450(15) 0.3951(2) 0.8941(3) 0.0925(9) Uani 1 1 d .
H13A H 0.2104 0.4064 0.8774 0.111 Uiso 1 1 calc R
C14 C 0.14429(15) 0.4015(2) 1.0083(3) 0.0918(8) Uani 1 1 d .
H14A H 0.1764 0.4168 1.0680 0.110 Uiso 1 1 calc R
C15 C 0.07664(14) 0.38550(19) 1.0365(3) 0.0769(7) Uani 1 1 d .
C16 C 0.03096(15) 0.3622(3) 0.9477(3) 0.0946(9) Uani 1 1 d .
H16A H -0.0148 0.3504 0.9648 0.114 Uiso 1 1 calc R
C17 C 0.05240(15) 0.3559(3) 0.8322(3) 0.0972(9) Uani 1 1 d .
H17A H 0.0204 0.3399 0.7727 0.117 Uiso 1 1 calc R
C18 C -0.0090(2) 0.3838(3) 1.1843(3) 0.1244(13) Uani 1 1 d .
H18A H -0.0126 0.3918 1.2685 0.187 Uiso 1 1 calc R
H18B H -0.0250 0.3213 1.1620 0.187 Uiso 1 1 calc R
H18C H -0.0365 0.4313 1.1440 0.187 Uiso 1 1 calc R
C21 C 0.32565(11) 0.52380(17) 0.68945(19) 0.0581(5) Uani 1 1 d .
C22 C 0.35044(14) 0.59984(19) 0.7575(2) 0.0730(6) Uani 1 1 d .
H22A H 0.3428 0.6620 0.7312 0.088 Uiso 1 1 calc R
C23 C 0.38602(17) 0.5849(2) 0.8631(3) 0.0866(8) Uani 1 1 d .
H23A H 0.4027 0.6366 0.9070 0.104 Uiso 1 1 calc R
C24 C 0.39687(16) 0.4933(3) 0.9034(2) 0.0879(8) Uani 1 1 d .
H24A H 0.4203 0.4829 0.9753 0.105 Uiso 1 1 calc R
C25 C 0.37330(16) 0.4182(2) 0.8382(3) 0.0832(8) Uani 1 1 d .
H25A H 0.3810 0.3563 0.8653 0.100 Uiso 1 1 calc R
C26 C 0.33805(14) 0.43288(17) 0.7321(2) 0.0677(6) Uani 1 1 d .
H26A H 0.3224 0.3805 0.6884 0.081 Uiso 1 1 calc R
C31 C 0.21627(11) 0.68368(17) 0.5640(2) 0.0620(5) Uani 1 1 d .
C32 C 0.22313(13) 0.7632(2) 0.4925(2) 0.0759(7) Uani 1 1 d .
H32A H 0.2498 0.7592 0.4255 0.091 Uiso 1 1 calc R
C33 C 0.19120(17) 0.8480(2) 0.5188(3) 0.0904(8) Uani 1 1 d .
H33A H 0.1957 0.9003 0.4687 0.108 Uiso 1 1 calc R
C34 C 0.15270(14) 0.8559(2) 0.6184(3) 0.0862(8) Uani 1 1 d .
H34A H 0.1315 0.9136 0.6362 0.103 Uiso 1 1 calc R
C35 C 0.14555(14) 0.7787(2) 0.6915(3) 0.0840(8) Uani 1 1 d .
H35A H 0.1197 0.7839 0.7593 0.101 Uiso 1 1 calc R
C36 C 0.17677(13) 0.6932(2) 0.6643(2) 0.0764(7) Uani 1 1 d .
H36A H 0.1713 0.6409 0.7141 0.092 Uiso 1 1 calc R
C41 C 0.34446(11) 0.59663(17) 0.3972(2) 0.0597(5) Uani 1 1 d .
C42 C 0.32540(13) 0.6067(2) 0.2799(2) 0.0732(7) Uani 1 1 d .
H42A H 0.2797 0.5968 0.2565 0.088 Uiso 1 1 calc R
C43 C 0.37269(18) 0.6312(2) 0.1960(2) 0.0898(8) Uani 1 1 d .
H43A H 0.3585 0.6387 0.1171 0.108 Uiso 1 1 calc R
C44 C 0.43939(18) 0.6444(2) 0.2279(3) 0.1008(10) Uani 1 1 d .
H44A H 0.4714 0.6603 0.1713 0.121 Uiso 1 1 calc R
C45 C 0.45936(16) 0.6345(3) 0.3427(3) 0.1136(12) Uani 1 1 d .
H45A H 0.5054 0.6432 0.3648 0.136 Uiso 1 1 calc R
C46 C 0.41254(14) 0.6116(2) 0.4276(3) 0.0902(9) Uani 1 1 d .
H46A H 0.4272 0.6062 0.5065 0.108 Uiso 1 1 calc R

loop_
_atom_site_aniso_label
_atom_site_aniso_U_11
_atom_site_aniso_U_22
_atom_site_aniso_U_33
_atom_site_aniso_U_23
_atom_site_aniso_U_13
_atom_site_aniso_U_12
Sn1 0.05031(10) 0.06029(11) 0.06192(11) -0.00118(6) 0.00737(7) -0.00276(6)
O1 0.0744(12) 0.0711(12) 0.0913(13) 0.0011(9) 0.0230(10) -0.0082(8)
O2 0.1038(16) 0.1220(19) 0.0896(14) 0.0117(13) 0.0058(12) -0.0109(14)
C1 0.0577(13) 0.0728(16) 0.0760(16) -0.0019(11) 0.0069(11) -0.0132(11)
C2 0.0710(16) 0.0707(15) 0.0887(17) -0.0101(13) 0.0056(13) -0.0173(13)
C3 0.0773(16) 0.0503(12) 0.0778(15) -0.0042(11) 0.0082(13) -0.0031(11)
C4 0.0785(18) 0.0787(17) 0.0857(17) -0.0142(14) 0.0049(14) 0.0106(14)
C5 0.079(2) 0.097(2) 0.135(3) -0.023(2) 0.0051(19) 0.0131(17)
C6 0.112(3) 0.081(2) 0.153(4) -0.007(2) 0.059(3) 0.007(2)
C7 0.148(3) 0.0764(19) 0.085(2) 0.0016(16) 0.040(2) 0.020(2)
C8 0.109(2) 0.0686(16) 0.0790(17) -0.0085(13) -0.0014(16) 0.0101(15)
C9 0.0640(16) 0.096(2) 0.091(2) -0.0120(15) 0.0166(14) -0.0260(14)
C10 0.0531(15) 0.137(3) 0.103(2) 0.009(2) 0.0034(14) -0.0080(17)
C11 0.121(3) 0.0735(18) 0.116(2) 0.0039(17) 0.046(2) 0.0015(18)
C12 0.0796(18) 0.0587(14) 0.105(2) 0.0084(14) 0.0240(16) -0.0021(13)
C13 0.0628(16) 0.080(2) 0.135(3) 0.0057(19) 0.0225(18) -0.0024(14)
C14 0.0652(17) 0.094(2) 0.116(2) 0.0072(18) -0.0093(16) -0.0020(15)
C15 0.0715(17) 0.0698(16) 0.0896(18) 0.0133(13) 0.0037(14) -0.0077(13)
C16 0.0656(16) 0.124(3) 0.094(2) 0.0092(18) 0.0111(15) -0.0217(17)
C17 0.0745(18) 0.123(3) 0.094(2) 0.0021(19) 0.0027(15) -0.0215(17)
C18 0.128(3) 0.136(3) 0.111(3) 0.009(2) 0.040(2) -0.024(3)
C21 0.0564(12) 0.0612(12) 0.0571(12) -0.0010(10) 0.0096(9) 0.0002(10)
C22 0.0870(18) 0.0616(14) 0.0705(15) -0.0020(12) 0.0065(13) -0.0043(13)
C23 0.101(2) 0.090(2) 0.0690(16) -0.0124(14) -0.0009(15) -0.0146(17)
C24 0.091(2) 0.109(2) 0.0637(15) 0.0049(16) -0.0038(13) 0.0071(18)
C25 0.094(2) 0.0778(17) 0.0778(18) 0.0125(14) 0.0051(15) 0.0129(15)
C26 0.0754(16) 0.0594(14) 0.0686(14) -0.0010(10) 0.0076(12) -0.0002(11)
C31 0.0516(12) 0.0672(14) 0.0672(13) -0.0023(11) 0.0013(10) 0.0036(10)
C32 0.0822(18) 0.0775(17) 0.0683(15) 0.0031(12) 0.0076(13) 0.0124(13)
C33 0.113(2) 0.0734(18) 0.0848(18) 0.0068(14) 0.0003(17) 0.0189(16)
C34 0.0743(17) 0.0847(19) 0.099(2) -0.0111(16) -0.0043(15) 0.0240(15)
C35 0.0635(16) 0.092(2) 0.098(2) -0.0142(16) 0.0170(14) 0.0068(14)
C36 0.0681(15) 0.0768(17) 0.0850(16) 0.0009(13) 0.0180(12) 0.0039(13)
C41 0.0538(12) 0.0589(13) 0.0667(13) 0.0001(10) 0.0058(10) -0.0034(10)
C42 0.0662(15) 0.0857(18) 0.0680(15) -0.0036(13) 0.0052(12) 0.0086(13)
C43 0.105(2) 0.099(2) 0.0670(15) 0.0072(14) 0.0225(15) 0.0089(18)
C44 0.096(2) 0.104(2) 0.105(2) 0.0169(18) 0.0435(19) -0.0091(18)
C45 0.0651(18) 0.154(3) 0.123(3) 0.019(2) 0.0141(18) -0.0353(19)
C46 0.0621(16) 0.123(3) 0.0851(18) 0.0138(17) -0.0007(13) -0.0277(16)

loop_
_atom_type_symbol
_atom_type_description
_atom_type_scat_dispersion_real
_atom_type_scat_dispersion_imag
_atom_type_scat_source
C C 0.0033 0.0016 'International Tables Vol C Tables 4.2.6.8 and 6.1.1.4'
H H 0.0000 0.0000 'International Tables Vol C Tables 4.2.6.8 and 6.1.1.4'
O O 0.0106 0.0060 'International Tables Vol C Tables 4.2.6.8 and 6.1.1.4'
Sn Sn -0.6537 1.4246 'International Tables Vol C Tables 4.2.6.8 and 6.1.1.4'

loop_
_geom_angle_atom_site_label_1
_geom_angle_atom_site_label_2
_geom_angle_atom_site_label_3
_geom_angle
C31 Sn1 C41 104.72(9)
C31 Sn1 C21 103.94(9)
C41 Sn1 C21 108.79(8)
C31 Sn1 C1 114.26(10)
C41 Sn1 C1 109.92(9)
C21 Sn1 C1 114.58(10)
C11 O1 C9 113.1(2)
C15 O2 C18 118.3(3)
C2 C1 C9 119.4(2)
C2 C1 Sn1 124.2(2)
C9 C1 Sn1 116.16(17)
C1 C2 C3 130.1(2)
C4 C3 C8 117.6(3)
C4 C3 C2 123.2(2)
C8 C3 C2 119.2(3)
C3 C4 C5 120.2(3)
C6 C5 C4 121.1(4)
C7 C6 C5 119.7(3)
C6 C7 C8 120.7(3)
C7 C8 C3 120.6(3)
O1 C9 C1 111.6(2)
O1 C9 C10 107.4(2)
C1 C9 C10 112.9(2)
O1 C11 C12 110.3(2)
C17 C12 C13 116.4(3)
C17 C12 C11 121.4(3)
C13 C12 C11 122.2(3)
C14 C13 C12 122.1(3)
C13 C14 C15 120.6(3)
C16 C15 O2 125.0(3)
C16 C15 C14 118.4(3)
O2 C15 C14 116.6(3)
C15 C16 C17 120.2(3)
C12 C17 C16 122.2(3)
C26 C21 C22 117.3(2)
C26 C21 Sn1 124.59(18)
C22 C21 Sn1 118.10(18)
C23 C22 C21 121.3(3)
C22 C23 C24 119.8(3)
C25 C24 C23 119.8(3)
C24 C25 C26 120.6(3)
C21 C26 C25 121.2(2)
C32 C31 C36 117.5(2)
C32 C31 Sn1 120.17(17)
C36 C31 Sn1 122.18(19)
C33 C32 C31 121.2(2)
C34 C33 C32 120.4(3)
C35 C34 C33 119.8(3)
C34 C35 C36 119.9(3)
C35 C36 C31 121.3(3)
C42 C41 C46 117.3(2)
C42 C41 Sn1 121.22(17)
C46 C41 Sn1 121.44(18)
C41 C42 C43 121.3(3)
C44 C43 C42 120.2(3)
C43 C44 C45 119.5(3)
C44 C45 C46 120.9(3)
C41 C46 C45 120.7(3)

loop_
_geom_bond_atom_site_label_1
_geom_bond_atom_site_label_2
_geom_bond_distance
Sn1 C31 2.139(2)
Sn1 C41 2.140(2)
Sn1 C21 2.140(2)
Sn1 C1 2.159(3)
O1 C11 1.429(4)
O1 C9 1.431(4)
O2 C15 1.358(3)
O2 C18 1.421(4)
C1 C2 1.336(4)
C1 C9 1.513(4)
C2 C3 1.462(3)
C3 C4 1.375(4)
C3 C8 1.391(4)
C4 C5 1.377(4)
C5 C6 1.353(5)
C6 C7 1.341(5)
C7 C8 1.374(5)
C9 C10 1.516(4)
C11 C12 1.493(4)
C12 C17 1.368(4)
C12 C13 1.378(4)
C13 C14 1.360(5)
C14 C15 1.379(4)
C15 C16 1.360(4)
C16 C17 1.381(4)
C21 C26 1.379(3)
C21 C22 1.390(3)
C22 C23 1.377(4)
C23 C24 1.374(5)
C24 C25 1.355(4)
C25 C26 1.378(4)
C31 C32 1.382(3)
C31 C36 1.390(3)
C32 C33 1.375(4)
C33 C34 1.371(4)
C34 C35 1.368(4)
C35 C36 1.380(4)
C41 C42 1.371(3)
C41 C46 1.373(3)
C42 C43 1.380(4)
C43 C44 1.348(4)
C44 C45 1.348(5)
C45 C46 1.376(4)

loop_
_geom_torsion_atom_site_label_1
_geom_torsion_atom_site_label_2
_geom_torsion_atom_site_label_3
_geom_torsion_atom_site_label_4
_geom_torsion
C31 Sn1 C1 C2 151.3(2)
C41 Sn1 C1 C2 33.9(3)
C21 Sn1 C1 C2 -88.9(3)
C31 Sn1 C1 C9 -24.1(2)
C41 Sn1 C1 C9 -141.5(2)
C21 Sn1 C1 C9 95.6(2)
C9 C1 C2 C3 175.3(3)
Sn1 C1 C2 C3 0.0(5)
C1 C2 C3 C4 41.5(5)
C1 C2 C3 C8 -136.7(3)
C8 C3 C4 C5 3.4(4)
C2 C3 C4 C5 -174.8(3)
C3 C4 C5 C6 -0.9(5)
C4 C5 C6 C7 -2.1(6)
C5 C6 C7 C8 2.4(6)
C6 C7 C8 C3 0.2(5)
C4 C3 C8 C7 -3.1(4)
C2 C3 C8 C7 175.2(3)
C11 O1 C9 C1 -71.7(3)
C11 O1 C9 C10 164.1(3)
C2 C1 C9 O1 130.5(3)
Sn1 C1 C9 O1 -53.9(3)
C2 C1 C9 C10 -108.5(3)
Sn1 C1 C9 C10 67.2(3)
C9 O1 C11 C12 -169.6(3)
O1 C11 C12 C17 81.0(4)
O1 C11 C12 C13 -99.2(4)
C17 C12 C13 C14 -0.4(5)
C11 C12 C13 C14 179.8(3)
C12 C13 C14 C15 -0.2(5)
C18 O2 C15 C16 -3.7(5)
C18 O2 C15 C14 176.4(3)
C13 C14 C15 C16 0.7(5)
C13 C14 C15 O2 -179.4(3)
O2 C15 C16 C17 179.4(3)
C14 C15 C16 C17 -0.7(5)
C13 C12 C17 C16 0.5(5)
C11 C12 C17 C16 -179.7(3)
C15 C16 C17 C12 0.1(5)
C31 Sn1 C21 C26 144.7(2)
C41 Sn1 C21 C26 -104.1(2)
C1 Sn1 C21 C26 19.3(2)
C31 Sn1 C21 C22 -35.54(19)
C41 Sn1 C21 C22 75.62(19)
C1 Sn1 C21 C22 -160.92(17)
C26 C21 C22 C23 0.1(4)
Sn1 C21 C22 C23 -179.7(2)
C21 C22 C23 C24 -0.7(4)
C22 C23 C24 C25 0.9(5)
C23 C24 C25 C26 -0.5(5)
C22 C21 C26 C25 0.3(4)
Sn1 C21 C26 C25 -179.9(2)
C24 C25 C26 C21 -0.2(4)
C41 Sn1 C31 C32 12.0(2)
C21 Sn1 C31 C32 126.1(2)
C1 Sn1 C31 C32 -108.4(2)
C41 Sn1 C31 C36 -163.2(2)
C21 Sn1 C31 C36 -49.1(2)
C1 Sn1 C31 C36 76.5(2)
C36 C31 C32 C33 -1.0(4)
Sn1 C31 C32 C33 -176.3(2)
C31 C32 C33 C34 1.2(4)
C32 C33 C34 C35 -0.6(5)
C33 C34 C35 C36 -0.3(5)
C34 C35 C36 C31 0.6(4)
C32 C31 C36 C35 0.0(4)
Sn1 C31 C36 C35 175.3(2)
C31 Sn1 C41 C42 -79.5(2)
C21 Sn1 C41 C42 169.8(2)
C1 Sn1 C41 C42 43.6(2)
C31 Sn1 C41 C46 102.2(2)
C21 Sn1 C41 C46 -8.4(3)
C1 Sn1 C41 C46 -134.6(2)
C46 C41 C42 C43 -0.3(4)
Sn1 C41 C42 C43 -178.6(2)
C41 C42 C43 C44 1.0(5)
C42 C43 C44 C45 -0.7(5)
C43 C44 C45 C46 -0.4(6)
C42 C41 C46 C45 -0.8(5)
Sn1 C41 C46 C45 177.5(3)
C44 C45 C46 C41 1.1(6)
